data_2218254
loop_
_publ_author_name
'Fun, Hoong-Kun'
'Jebas, Samuel Robinson'
'Patil, P. S.'
'D'Silva, E. Deepak'
'Dharmaprakash, S. M.'

_publ_section_title
;
 (<i>E</i>)-1-(4-Fluorophenyl)-3-(4-methylphenyl)prop-2-en-1-one
;
_journal_coeditor_code SJ2485
_journal_issue 5
_journal_name_full 'Acta Crystallographica Section E'
_journal_page_first o935
_journal_paper_doi 10.1107/S1600536808011483
_journal_volume 64
_journal_year 2008
_chemical_formula_iupac 'C16 H13 F O'
_chemical_formula_moiety 'C16 H13 F O'
_chemical_formula_sum 'C16 H13 F O'
_chemical_formula_weight 240.93
_chemical_name_common
;
(E)-1-(4-fluorophenyl)-3-(4-methylphenyl) prop-2-en-1-one
;
_chemical_name_systematic
;
(E)-1-(4-Fluorophenyl)-3-(4-methylphenyl)prop-2-en-1-one
;
_space_group_IT_number 14
_symmetry_cell_setting monoclinic
_symmetry_space_group_name_Hall '-P 2ybc'
_symmetry_space_group_name_H-M 'P 1 21/c 1'
_atom_sites_solution_hydrogens geom
_atom_sites_solution_primary direct
_atom_sites_solution_secondary difmap
_audit_creation_method SHELXL-97
_cell_angle_alpha 90.00
_cell_angle_beta 92.042(10)
_cell_angle_gamma 90.00
_cell_formula_units_Z 4
_cell_length_a 14.505(2)
_cell_length_b 14.0523(18)
_cell_length_c 5.8382(8)
_cell_measurement_reflns_used 1943
_cell_measurement_temperature 100.00(10)
_cell_measurement_theta_max 34.62
_cell_measurement_theta_min 2.83
_cell_volume 1189.2(3)
_computing_cell_refinement 'APEX2 (Bruker, 2005)'
_computing_data_collection 'APEX2 (Bruker, 2005)'
_computing_data_reduction 'SAINT (Bruker, 2005)'
_computing_molecular_graphics 'SHELXTL (Sheldrick, 2008)'
_computing_publication_material
;
SHELXTL (Sheldrick, 2008) and PLATON (Spek, 2003)
;
_computing_structure_refinement 'SHELXTL (Sheldrick, 2008)'
_computing_structure_solution 'SHELXTL (Sheldrick, 2008)'
_diffrn_ambient_temperature 100.00(10)
_diffrn_measured_fraction_theta_full 0.990
_diffrn_measured_fraction_theta_max 0.990
_diffrn_measurement_device_type
;
Bruker SMART APEXII CCD area-detector
;
_diffrn_measurement_method '\f and \w'
_diffrn_radiation_monochromator graphite
_diffrn_radiation_source 'fine-focus sealed tube'
_diffrn_radiation_type MoK\a
_diffrn_radiation_wavelength 0.71073
_diffrn_reflns_av_R_equivalents 0.0495
_diffrn_reflns_av_sigmaI/netI 0.0552
_diffrn_reflns_limit_h_max 16
_diffrn_reflns_limit_h_min -20
_diffrn_reflns_limit_k_max 15
_diffrn_reflns_limit_k_min -19
_diffrn_reflns_limit_l_max 8
_diffrn_reflns_limit_l_min -8
_diffrn_reflns_number 14807
_diffrn_reflns_theta_full 30.00
_diffrn_reflns_theta_max 30.00
_diffrn_reflns_theta_min 2.02
_diffrn_standards_number 0
_exptl_absorpt_coefficient_mu 0.093
_exptl_absorpt_correction_T_max 0.9933
_exptl_absorpt_correction_T_min 0.9128
_exptl_absorpt_correction_type multi-scan
_exptl_absorpt_process_details '(SADABS; Bruker, 2005)'
_exptl_crystal_colour colourless
_exptl_crystal_density_diffrn 1.342
_exptl_crystal_density_method 'not measured'
_exptl_crystal_description plate
_exptl_crystal_F_000 504
_exptl_crystal_size_max 0.47
_exptl_crystal_size_mid 0.15
_exptl_crystal_size_min 0.07
_refine_diff_density_max 0.358
_refine_diff_density_min -0.260
_refine_ls_extinction_method none
_refine_ls_goodness_of_fit_ref 1.068
_refine_ls_hydrogen_treatment constr
_refine_ls_matrix_type full
_refine_ls_number_parameters 164
_refine_ls_number_reflns 3442
_refine_ls_number_restraints 0
_refine_ls_restrained_S_all 1.068
_refine_ls_R_factor_all 0.0924
_refine_ls_R_factor_gt 0.0554
_refine_ls_shift/su_max_lt 0.001
_refine_ls_shift/su_mean 0.000
_refine_ls_structure_factor_coef Fsqd
_refine_ls_weighting_details 'calc w=1/[\s^2^(Fo^2^)+(0.0591P)^2^+0.1964P] where P=(Fo^2^+2Fc^2^)/3'
_refine_ls_weighting_scheme calc
_refine_ls_wR_factor_gt 0.1239
_refine_ls_wR_factor_ref 0.1413
_reflns_number_gt 2256
_reflns_number_total 3442
_reflns_threshold_expression I>2\s(I)
_cod_data_source_file sj2485.cif
_cod_data_source_block I
_cod_depositor_comments
;
The following automatic conversions were performed:
'_symmetry_cell_setting' value 'Monoclinic' changed to 'monoclinic'
according to '/home/saulius/struct/CIF-dictionaries/cif_core.dic'
dictionary named 'cif_core.dic' version 2.4.1 from 2010-06-29.

Automatic conversion script
Id: cif_fix_enum 1527 2010-12-29 10:47:43Z saulius 

The following automatic conversions were performed:

'_symmetry_cell_setting' value 'Monoclinic' changed to 'monoclinic'
according to /home/saulius/struct/CIF-dictionaries/cif_core.dic
dictionary named 'cif_core.dic' version 2.4.1 from 2010-06-29.

Automatic conversion script
Id: cif_fix_values 1715 2011-07-08 13:25:40Z adriana 
;
_cod_original_cell_volume 1189.3(3)
_cod_original_sg_symbol_H-M 'P 21/c'
_cod_database_code 2218254
_cod_database_fobs_code 2218254

loop_
_symmetry_equiv_pos_as_xyz
'x, y, z'
'-x, y+1/2, -z+1/2'
'-x, -y, -z'
'x, -y-1/2, z-1/2'

loop_
_atom_site_type_symbol
_atom_site_label
_atom_site_fract_x
_atom_site_fract_y
_atom_site_fract_z
_atom_site_U_iso_or_equiv
_atom_site_adp_type
_atom_site_calc_flag
_atom_site_refinement_flags
_atom_site_occupancy
F F1 0.13263(6) 0.62202(8) 0.22333(18) 0.0335(3) Uani d . 1
O O1 0.52448(8) 0.62178(9) -0.19348(19) 0.0299(3) Uani d . 1
C C1 0.37893(11) 0.59097(11) 0.2869(3) 0.0223(3) Uani d . 1
H H1A 0.4227 0.5697 0.3955 0.027 Uiso calc R 1
C C2 0.28643(11) 0.58906(11) 0.3360(3) 0.0226(4) Uani d . 1
H H2A 0.2671 0.5657 0.4754 0.027 Uiso calc R 1
C C3 0.22364(11) 0.62262(11) 0.1734(3) 0.0225(4) Uani d . 1
C C4 0.24829(11) 0.65754(11) -0.0361(3) 0.0235(4) Uani d . 1
H H4A 0.2041 0.6804 -0.1415 0.028 Uiso calc R 1
C C5 0.34102(11) 0.65749(11) -0.0847(3) 0.0211(3) Uani d . 1
H H5A 0.3594 0.6797 -0.2260 0.025 Uiso calc R 1
C C6 0.40712(10) 0.62458(11) 0.0752(3) 0.0193(3) Uani d . 1
C C7 0.50568(11) 0.62320(11) 0.0105(3) 0.0220(3) Uani d . 1
C C8 0.57812(11) 0.62535(11) 0.1937(3) 0.0229(3) Uani d . 1
H H8A 0.5628 0.6413 0.3423 0.027 Uiso calc R 1
C C9 0.66551(11) 0.60475(11) 0.1492(3) 0.0203(3) Uani d . 1
H H9A 0.6764 0.5840 0.0014 0.024 Uiso calc R 1
C C10 0.74563(10) 0.61113(10) 0.3059(3) 0.0192(3) Uani d . 1
C C11 0.83138(10) 0.57998(11) 0.2337(3) 0.0202(3) Uani d . 1
H H11A 0.8354 0.5513 0.0908 0.024 Uiso calc R 1
C C12 0.91061(11) 0.59096(11) 0.3709(3) 0.0216(3) Uani d . 1
H H12A 0.9668 0.5695 0.3189 0.026 Uiso calc R 1
C C13 0.90722(11) 0.63365(11) 0.5856(3) 0.0211(3) Uani d . 1
C C14 0.82142(11) 0.66329(11) 0.6599(3) 0.0210(3) Uani d . 1
H H14A 0.8176 0.6913 0.8037 0.025 Uiso calc R 1
C C15 0.74201(11) 0.65200(11) 0.5248(3) 0.0207(3) Uani d . 1
H H15A 0.6856 0.6717 0.5795 0.025 Uiso calc R 1
C C16 0.99320(12) 0.64989(13) 0.7314(3) 0.0290(4) Uani d . 1
H H16A 1.0451 0.6225 0.6577 0.044 Uiso calc R 1
H H16B 0.9866 0.6205 0.8784 0.044 Uiso calc R 1
H H16C 1.0029 0.7170 0.7512 0.044 Uiso calc R 1

loop_
_atom_site_aniso_label
_atom_site_aniso_U_11
_atom_site_aniso_U_22
_atom_site_aniso_U_33
_atom_site_aniso_U_12
_atom_site_aniso_U_13
_atom_site_aniso_U_23
F1 0.0209(5) 0.0457(7) 0.0340(6) -0.0022(4) 0.0031(4) 0.0022(5)
O1 0.0265(6) 0.0434(8) 0.0196(6) 0.0016(5) 0.0013(5) -0.0004(5)
C1 0.0258(8) 0.0201(8) 0.0207(8) 0.0015(6) -0.0029(6) -0.0004(6)
C2 0.0279(8) 0.0209(8) 0.0192(8) -0.0029(6) 0.0017(6) 0.0011(6)
C3 0.0198(8) 0.0213(8) 0.0264(9) -0.0011(6) 0.0016(6) -0.0017(7)
C4 0.0240(8) 0.0235(8) 0.0226(8) -0.0001(6) -0.0044(6) 0.0007(7)
C5 0.0256(8) 0.0215(8) 0.0160(8) -0.0026(6) -0.0013(6) 0.0001(6)
C6 0.0216(8) 0.0178(8) 0.0184(8) 0.0012(6) -0.0011(6) -0.0024(6)
C7 0.0243(8) 0.0213(8) 0.0203(8) -0.0003(6) 0.0006(6) -0.0005(7)
C8 0.0241(8) 0.0259(9) 0.0185(8) 0.0001(6) -0.0007(6) -0.0017(7)
C9 0.0241(8) 0.0189(8) 0.0180(8) -0.0015(6) 0.0007(6) 0.0005(6)
C10 0.0218(8) 0.0171(8) 0.0185(8) -0.0016(6) 0.0005(6) 0.0023(6)
C11 0.0246(8) 0.0199(8) 0.0160(8) -0.0009(6) 0.0012(6) -0.0002(6)
C12 0.0204(8) 0.0211(8) 0.0235(8) 0.0026(6) 0.0017(6) 0.0003(6)
C13 0.0233(8) 0.0195(8) 0.0203(8) -0.0006(6) -0.0017(6) 0.0020(6)
C14 0.0274(8) 0.0192(8) 0.0163(8) 0.0002(6) -0.0001(6) 0.0000(6)
C15 0.0217(8) 0.0204(8) 0.0202(8) 0.0009(6) 0.0029(6) 0.0013(6)
C16 0.0277(9) 0.0317(10) 0.0273(9) 0.0009(7) -0.0041(7) -0.0021(7)

loop_
_atom_type_symbol
_atom_type_description
_atom_type_scat_dispersion_real
_atom_type_scat_dispersion_imag
_atom_type_scat_source
C C 0.0033 0.0016 'International Tables Vol C Tables 4.2.6.8 and 6.1.1.4'
H H 0.0000 0.0000 'International Tables Vol C Tables 4.2.6.8 and 6.1.1.4'
O O 0.0106 0.0060 'International Tables Vol C Tables 4.2.6.8 and 6.1.1.4'
F F 0.0171 0.0103 'International Tables Vol C Tables 4.2.6.8 and 6.1.1.4'

loop_
_geom_angle_atom_site_label_1
_geom_angle_atom_site_label_2
_geom_angle_atom_site_label_3
_geom_angle
C2 C1 C6 120.43(15)
C2 C1 H1A 119.8
C6 C1 H1A 119.8
C3 C2 C1 118.31(14)
C3 C2 H2A 120.8
C1 C2 H2A 120.8
F1 C3 C2 118.24(14)
F1 C3 C4 118.47(14)
C2 C3 C4 123.28(15)
C3 C4 C5 117.83(15)
C3 C4 H4A 121.1
C5 C4 H4A 121.1
C4 C5 C6 120.87(14)
C4 C5 H5A 119.6
C6 C5 H5A 119.6
C5 C6 C1 119.26(14)
C5 C6 C7 118.51(13)
C1 C6 C7 122.19(14)
O1 C7 C8 121.73(14)
O1 C7 C6 119.49(15)
C8 C7 C6 118.77(14)
C9 C8 C7 120.80(15)
C9 C8 H8A 119.6
C7 C8 H8A 119.6
C8 C9 C10 127.36(15)
C8 C9 H9A 116.3
C10 C9 H9A 116.3
C11 C10 C15 117.72(14)
C11 C10 C9 119.37(14)
C15 C10 C9 122.83(14)
C12 C11 C10 121.27(14)
C12 C11 H11A 119.4
C10 C11 H11A 119.4
C11 C12 C13 120.90(14)
C11 C12 H12A 119.6
C13 C12 H12A 119.6
C12 C13 C14 117.96(15)
C12 C13 C16 121.36(14)
C14 C13 C16 120.66(14)
C15 C14 C13 121.50(15)
C15 C14 H14A 119.2
C13 C14 H14A 119.2
C14 C15 C10 120.61(14)
C14 C15 H15A 119.7
C10 C15 H15A 119.7
C13 C16 H16A 109.5
C13 C16 H16B 109.5
H16A C16 H16B 109.5
C13 C16 H16C 109.5
H16A C16 H16C 109.5
H16B C16 H16C 109.5

loop_
_geom_bond_atom_site_label_1
_geom_bond_atom_site_label_2
_geom_bond_distance
F1 C3 1.3621(17)
O1 C7 1.2315(18)
C1 C2 1.382(2)
C1 C6 1.398(2)
C1 H1A 0.9300
C2 C3 1.375(2)
C2 H2A 0.9300
C3 C4 1.377(2)
C4 C5 1.385(2)
C4 H4A 0.9300
C5 C6 1.393(2)
C5 H5A 0.9300
C6 C7 1.492(2)
C7 C8 1.473(2)
C8 C9 1.335(2)
C8 H8A 0.9300
C9 C10 1.456(2)
C9 H9A 0.9300
C10 C11 1.398(2)
C10 C15 1.404(2)
C11 C12 1.386(2)
C11 H11A 0.9300
C12 C13 1.392(2)
C12 H12A 0.9300
C13 C14 1.396(2)
C13 C16 1.502(2)
C14 C15 1.382(2)
C14 H14A 0.9300
C15 H15A 0.9300
C16 H16A 0.9600
C16 H16B 0.9600
C16 H16C 0.9600

loop_
_geom_hbond_atom_site_label_D
_geom_hbond_atom_site_label_H
_geom_hbond_atom_site_label_A
_geom_hbond_site_symmetry_A
_geom_hbond_distance_DH
_geom_hbond_distance_HA
_geom_hbond_distance_DA
_geom_hbond_angle_DHA
C9 H9A O1 . 0.93 2.501 2.820(2) 100.30
C5 H5A Cg1 4_555 0.93 2.962 3.525 120.40
C9 H9A Cg1 3_656 0.93 3.015 3.604 122.82
C2 H2A Cg2 3_655 0.93 3.006 3.635 126.41
C14 H14A Cg2 4_554 0.93 2.758 3.452 132.25

loop_
_geom_torsion_atom_site_label_1
_geom_torsion_atom_site_label_2
_geom_torsion_atom_site_label_3
_geom_torsion_atom_site_label_4
_geom_torsion
C6 C1 C2 C3 -1.2(2)
C1 C2 C3 F1 -179.03(13)
C1 C2 C3 C4 0.3(2)
F1 C3 C4 C5 -179.85(13)
C2 C3 C4 C5 0.8(3)
C3 C4 C5 C6 -1.0(2)
C4 C5 C6 C1 0.2(2)
C4 C5 C6 C7 178.00(14)
C2 C1 C6 C5 0.9(2)
C2 C1 C6 C7 -176.76(15)
C5 C6 C7 O1 -22.4(2)
C1 C6 C7 O1 155.31(16)
C5 C6 C7 C8 156.49(15)
C1 C6 C7 C8 -25.8(2)
O1 C7 C8 C9 -15.0(2)
C6 C7 C8 C9 166.14(15)
C7 C8 C9 C10 174.61(15)
C8 C9 C10 C11 175.44(15)
C8 C9 C10 C15 -7.9(3)
C15 C10 C11 C12 -1.5(2)
C9 C10 C11 C12 175.34(14)
C10 C11 C12 C13 -0.1(2)
C11 C12 C13 C14 1.2(2)
C11 C12 C13 C16 -177.22(15)
C12 C13 C14 C15 -0.8(2)
C16 C13 C14 C15 177.69(14)
C13 C14 C15 C10 -0.8(2)
C11 C10 C15 C14 1.9(2)
C9 C10 C15 C14 -174.78(14)

loop_
_cod_related_entry_id
_cod_related_entry_database
_cod_related_entry_code
1 ChemSpider 9761526
